data_7150322
loop_
_publ_author_name
'Taneda, Masatsugu'
'Amimoto, Kiichi'
'Koyama, Hiroyuki'
'Kawato, Toshio'

_publ_section_title
;
 Photochromism of polymorphic
 4,4'-methylenebis(N-salicylidene-2,6-diisopropylaniline) crystals.
;
_journal_issue 4
_journal_name_full 'Organic &amp; biomolecular chemistry'
_journal_page_first 499
_journal_page_last 504
_journal_paper_doi 10.1039/b311669g
_journal_volume 2
_journal_year 2004
_chemical_compound_source 'synthesis as described'
_chemical_formula_moiety 'C39 H46 N2 O2'
_chemical_formula_sum 'C39 H46 N2 O2'
_chemical_formula_weight 574.80
_chemical_name_systematic
;
4,4'-methylenebis(N-salicylidene-2,6-diisopropylaniline)
;
_space_group_IT_number 15
_symmetry_cell_setting monoclinic
_symmetry_Int_Tables_number 15
_symmetry_space_group_name_Hall '-C 2yc'
_symmetry_space_group_name_H-M 'C 1 2/c 1'
_audit_creation_date 2003-05-09
_audit_creation_method 'CrystalStructure v3.00'
_cell_angle_alpha 90
_cell_angle_beta 92.62(2)
_cell_angle_gamma 90
_cell_formula_units_Z 4
_cell_length_a 36.700(4)
_cell_length_b 8.747(4)
_cell_length_c 10.687(4)
_cell_measurement_reflns_used 25
_cell_measurement_temperature 296(2)
_cell_measurement_theta_max 15.0
_cell_measurement_theta_min 12.6
_cell_measurement_wavelength 0.71073
_cell_volume 3427(2)
_computing_cell_refinement 'Rigaku AFC-7R'
_computing_data_collection 'Rigaku AFC-7R'
_computing_data_reduction 'CrystalStructure v3.00'
_computing_molecular_graphics 'CrystalStructure v3.00'
_computing_publication_material 'CrystalStructure v3.00'
_computing_structure_refinement CRYSTALS
_computing_structure_solution 'SHELXS-97 (Sheldrick, 1997)'
_diffrn_ambient_temperature 296(2)
_diffrn_measured_fraction_theta_full 0.9986
_diffrn_measured_fraction_theta_max 0.9986
_diffrn_radiation_monochromator graphite
_diffrn_radiation_probe x-ray
_diffrn_radiation_type MoK\a
_diffrn_radiation_wavelength 0.71073
_diffrn_reflns_av_R_equivalents 0.038
_diffrn_reflns_limit_h_max 47
_diffrn_reflns_limit_h_min 0
_diffrn_reflns_limit_k_max 0
_diffrn_reflns_limit_k_min -11
_diffrn_reflns_limit_l_max 13
_diffrn_reflns_limit_l_min -13
_diffrn_reflns_number 4252
_diffrn_reflns_theta_full 27.49
_diffrn_reflns_theta_max 27.49
_exptl_absorpt_coefficient_mu 0.068
_exptl_absorpt_correction_type none
_exptl_crystal_colour yellow
_exptl_crystal_density_diffrn 1.114
_exptl_crystal_density_method 'not measured'
_exptl_crystal_description leaf
_exptl_crystal_F_000 1240.00
_exptl_crystal_size_max 0.40
_exptl_crystal_size_mid 0.30
_exptl_crystal_size_min 0.10
_refine_diff_density_max 0.16
_refine_diff_density_min -0.14
_refine_ls_goodness_of_fit_ref 1.002
_refine_ls_hydrogen_treatment refall
_refine_ls_matrix_type full
_refine_ls_number_parameters 221
_refine_ls_number_reflns 1558
_refine_ls_number_restraints 0
_refine_ls_R_factor_gt 0.0540
_refine_ls_shift/su_max 0.0030
_refine_ls_structure_factor_coef F
_refine_ls_weighting_details 'w = 1/[0.0007Fo^2^ + 0.2000\s^2^(Fo) + 0.5000]'
_refine_ls_weighting_scheme calc
_refine_ls_wR_factor_ref 0.0650
_reflns_number_gt 1558
_reflns_number_total 4187
_reflns_threshold_expression F^2^>2.0\s(F^2^)
_cod_data_source_file b311669g.txt
_cod_data_source_block 4a
_cod_original_cell_volume 3426.9(2)
_cod_original_sg_symbol_H-M C12/c1
_cod_database_code 7150322

loop_
_symmetry_equiv_pos_as_xyz
x,y,z
-x,-y,-z
x+1/2,y+1/2,z
-x+1/2,-y+1/2,-z
-x,y,-z+1/2
x,-y,z+1/2
-x+1/2,y+1/2,-z+1/2
x+1/2,-y+1/2,z+1/2

loop_
_atom_site_label
_atom_site_type_symbol
_atom_site_fract_x
_atom_site_fract_y
_atom_site_fract_z
_atom_site_U_iso_or_equiv
_atom_site_adp_type
_atom_site_occupancy
_atom_site_symmetry_multiplicity
_atom_site_calc_flag
_atom_site_refinement_flags
_atom_site_disorder_assembly
_atom_site_disorder_group
O1 O 0.15911(8) -0.1317(4) 0.8396(3) 0.111(1) Uani 1.00 1 d . . .
N1 N 0.12774(7) 0.1189(3) 0.7604(3) 0.0614(9) Uani 1.00 1 d . . .
C1 C 0.18327(9) 0.0261(5) 0.6801(4) 0.073(1) Uani 1.00 1 d . . .
C2 C 0.1850(1) -0.1014(5) 0.7576(4) 0.086(1) Uani 1.00 1 d . . .
C3 C 0.2140(1) -0.2042(6) 0.7494(5) 0.120(2) Uani 1.00 1 d . . .
C4 C 0.2407(1) -0.1764(9) 0.6665(6) 0.138(3) Uani 1.00 1 d . . .
C5 C 0.2397(1) -0.0501(8) 0.5897(6) 0.124(2) Uani 1.00 1 d . . .
C6 C 0.2108(1) 0.0533(6) 0.5944(4) 0.098(2) Uani 1.00 1 d . . .
C7 C 0.15290(8) 0.1338(4) 0.6829(4) 0.068(1) Uani 1.00 1 d . . .
C8 C 0.09693(7) 0.2187(4) 0.7540(3) 0.056(1) Uani 1.00 1 d . . .
C9 C 0.06978(8) 0.1979(4) 0.6595(3) 0.062(1) Uani 1.00 1 d . . .
C10 C 0.0718(1) 0.0733(5) 0.5613(4) 0.084(1) Uani 1.00 1 d . . .
C11 C 0.0438(1) -0.0521(6) 0.5835(5) 0.118(2) Uani 1.00 1 d . . .
C12 C 0.0664(1) 0.1371(6) 0.4296(4) 0.113(2) Uani 1.00 1 d . . .
C13 C 0.03910(8) 0.2901(4) 0.6615(3) 0.063(1) Uani 1.00 1 d . . .
C14 C 0.03457(7) 0.4000(4) 0.7527(3) 0.057(1) Uani 1.00 1 d . . .
C15 C 0.06167(8) 0.4149(4) 0.8475(3) 0.060(1) Uani 1.00 1 d . . .
C16 C 0.09290(8) 0.3247(4) 0.8505(3) 0.057(1) Uani 1.00 1 d . . .
C17 C 0.12279(9) 0.3392(5) 0.9544(4) 0.075(1) Uani 1.00 1 d . . .
C18 C 0.1527(1) 0.4495(6) 0.9128(5) 0.109(2) Uani 1.00 1 d . . .
C19 C 0.1090(1) 0.3900(6) 1.0792(4) 0.108(2) Uani 1.00 1 d . . .
C20 C 0.00000(1) 0.4961(6) 0.75000(1) 0.066(2) Uani 1.00 1 d . . .
H1 H 0.00200(1) 0.5727(6) 0.83000(1) 0.080(2) Uiso 1.00 1 c . . .
H2 H 0.01851(8) 0.2904(4) 0.5830(3) 0.076(2) Uiso 1.00 1 c . . .
H3 H 0.05723(8) 0.5045(4) 0.9225(3) 0.072(1) Uiso 1.00 1 c . . .
H4 H 0.1730(1) 0.4347(6) 0.9961(5) 0.130(2) Uiso 1.00 1 c . . .
H5 H 0.1620(1) 0.4157(6) 0.8261(5) 0.130(2) Uiso 1.00 1 c . . .
H6 H 0.1370(1) 0.5757(6) 0.9201(5) 0.131(2) Uiso 1.00 1 c . . .
H7 H 0.1264(1) 0.3823(6) 1.1512(4) 0.130(2) Uiso 1.00 1 c . . .
H8 H 0.1004(1) 0.5093(6) 1.0852(4) 0.130(2) Uiso 1.00 1 c . . .
H9 H 0.0874(1) 0.3303(6) 1.1042(4) 0.130(2) Uiso 1.00 1 c . . .
H10 H 0.14052(9) 0.2370(5) 0.9646(4) 0.090(2) Uiso 1.00 1 c . . .
H11 H 0.15103(8) 0.2432(4) 0.6242(4) 0.082(2) Uiso 1.00 1 c . . .
H12 H 0.0400(1) -0.1339(6) 0.5080(5) 0.141(2) Uiso 1.00 1 c . . .
H13 H 0.0200(1) 0.0381(6) 0.5730(5) 0.142(2) Uiso 1.00 1 c . . .
H14 H 0.0981(1) 0.0314(5) 0.5724(4) 0.100(2) Uiso 1.00 1 c . . .
H15 H 0.0395(1) 0.1751(6) 0.4170(4) 0.137(2) Uiso 1.00 1 c . . .
H16 H 0.0845(1) 0.2191(6) 0.4071(4) 0.137(2) Uiso 1.00 1 c . . .
H17 H 0.0685(1) 0.0461(6) 0.3761(4) 0.137(2) Uiso 1.00 1 c . . .
H18 H 0.2060(1) 0.1656(6) 0.5213(4) 0.118(2) Uiso 1.00 1 c . . .
H19 H 0.2573(1) -0.0383(8) 0.5138(6) 0.150(3) Uiso 1.00 1 c . . .
H20 H 0.2653(1) -0.2421(9) 0.6521(6) 0.166(3) Uiso 1.00 1 c . . .
H21 H 0.13725(8) -0.0262(4) 0.8218(3) 0.134(2) Uiso 1.00 1 c . . .
H22 H 0.0420(1) -0.0989(6) 0.6430(5) 0.141(2) Uiso 1.00 1 c . . .
H23 H 0.2158(1) -0.3126(6) 0.8249(5) 0.143(2) Uiso 1.00 1 c . . .

loop_
_atom_site_aniso_label
_atom_site_aniso_U_11
_atom_site_aniso_U_22
_atom_site_aniso_U_33
_atom_site_aniso_U_23
_atom_site_aniso_U_13
_atom_site_aniso_U_12
O1 0.092(2) 0.114(3) 0.129(3) 0.029(2) 0.021(2) 0.029(2)
N1 0.044(1) 0.066(2) 0.074(2) 0.008(1) 0.004(1) -0.005(2)
C1 0.046(2) 0.095(3) 0.079(3) 0.013(2) -0.002(2) -0.022(2)
C2 0.065(2) 0.091(3) 0.101(3) 0.028(2) -0.012(2) -0.011(3)
C3 0.095(3) 0.125(5) 0.138(4) 0.055(3) -0.011(3) -0.020(4)
C4 0.081(3) 0.171(6) 0.162(6) 0.058(4) -0.009(4) -0.068(5)
C5 0.058(3) 0.182(6) 0.134(5) 0.021(4) 0.020(3) -0.049(5)
C6 0.055(2) 0.137(4) 0.101(3) 0.010(2) 0.012(2) -0.026(3)
C7 0.045(2) 0.078(3) 0.082(2) 0.005(2) 0.003(2) -0.008(2)
C8 0.036(2) 0.060(2) 0.072(2) 0.001(2) 0.006(1) -0.003(2)
C9 0.045(2) 0.066(2) 0.076(2) 0.004(2) 0.006(2) -0.012(2)
C10 0.057(2) 0.100(3) 0.093(3) 0.016(2) -0.008(2) -0.035(3)
C11 0.161(5) 0.081(3) 0.111(4) -0.012(3) -0.016(3) -0.023(3)
C12 0.127(4) 0.121(4) 0.093(3) 0.004(3) 0.033(3) -0.029(3)
C13 0.040(2) 0.070(2) 0.080(2) 0.000(2) -0.000(2) -0.010(2)
C14 0.034(1) 0.055(2) 0.083(2) -0.003(1) 0.009(1) -0.002(2)
C15 0.043(2) 0.060(2) 0.076(2) -0.002(2) 0.010(2) -0.009(2)
C16 0.042(2) 0.060(2) 0.068(2) -0.005(2) 0.007(1) -0.003(2)
C17 0.057(2) 0.087(3) 0.080(3) 0.006(2) -0.007(2) -0.017(2)
C18 0.062(2) 0.149(5) 0.115(4) -0.029(3) -0.011(2) -0.017(3)
C19 0.101(3) 0.142(5) 0.081(3) -0.004(3) -0.006(2) -0.032(3)
C20 0.039(2) 0.056(3) 0.105(4) 0.0000 0.008(2) 0.0000

loop_
_atom_type_symbol
_atom_type_description
_atom_type_scat_dispersion_real
_atom_type_scat_dispersion_imag
_atom_type_scat_source
C C 0.0033 0.0016 'International Tables Vol C Tables 4.2.6.8 and 6.1.1.4'
H H 0 0 'International Tables Vol C Tables 4.2.6.8 and 6.1.1.4'
Cl Cl 0.1484 0.1585 'International Tables Vol C Tables 4.2.6.8 and 6.1.1.4'
N N 0.0061 0.0033 'International Tables Vol C Tables 4.2.6.8 and 6.1.1.4'
O O 0.0106 0.006 'International Tables Vol C Tables 4.2.6.8 and 6.1.1.4'

loop_
_geom_angle_atom_site_label_1
_geom_angle_site_symmetry_1
_geom_angle_atom_site_label_2
_geom_angle_site_symmetry_2
_geom_angle_atom_site_label_3
_geom_angle_site_symmetry_3
_geom_angle
_geom_angle_publ_flag
C2 . O1 . H21 . 103.0(4) no
C7 . N1 . C8 . 120.1(3) yes
C2 . C1 . C6 . 120.5(4) yes
C2 . C1 . C7 . 121.2(4) yes
C6 . C1 . C7 . 118.3(4) yes
O1 . C2 . C1 . 122.2(3) yes
O1 . C2 . C3 . 118.4(5) yes
C1 . C2 . C3 . 119.4(5) yes
C2 . C3 . C4 . 119.6(6) yes
C2 . C3 . H23 . 117.8(6) no
C4 . C3 . H23 . 122.4(6) no
C3 . C4 . C5 . 121.9(5) yes
C3 . C4 . H20 . 128.3(7) no
C5 . C4 . H20 . 109.8(7) no
C4 . C5 . C6 . 119.9(5) yes
C4 . C5 . H19 . 122.1(7) no
C6 . C5 . H19 . 117.0(7) no
C1 . C6 . C5 . 118.7(5) yes
C1 . C6 . H18 . 116.7(5) no
C5 . C6 . H18 . 124.5(6) no
N1 . C7 . C1 . 121.6(4) yes
N1 . C7 . H11 . 114.5(4) no
C1 . C7 . H11 . 123.7(4) no
N1 . C8 . C9 . 119.5(3) yes
N1 . C8 . C16 . 118.6(3) yes
C9 . C8 . C16 . 121.5(3) yes
C8 . C9 . C10 . 122.6(3) yes
C8 . C9 . C13 . 117.7(3) yes
C10 . C9 . C13 . 119.6(3) yes
C9 . C10 . C11 . 110.8(3) yes
C9 . C10 . C12 . 111.7(4) yes
C11 . C10 . C12 . 110.4(4) yes
C9 . C10 . H14 . 104.4(4) no
C11 . C10 . H14 . 111.0(5) no
C12 . C10 . H14 . 108.5(5) no
C10 . C11 . H12 . 115.1(5) no
C10 . C11 . H13 . 90.3(5) no
H12 . C11 . H13 . 107.5(6) no
C10 . C11 . H22 . 126.9(6) no
H12 . C11 . H22 . 104.7(7) no
H13 . C11 . H22 . 110.2(7) no
C10 . C12 . H15 . 108.6(5) no
C10 . C12 . H16 . 114.9(5) no
H15 . C12 . H16 . 111.7(6) no
C10 . C12 . H17 . 103.4(5) no
H15 . C12 . H17 . 106.4(6) no
H16 . C12 . H17 . 111.3(6) no
C9 . C13 . C14 . 122.6(3) yes
C9 . C13 . H2 . 121.2(4) no
C14 . C13 . H2 . 115.7(4) no
C13 . C14 . C15 . 118.2(3) yes
C13 . C14 . C20 . 119.8(3) yes
C15 . C14 . C20 . 122.0(3) yes
C14 . C15 . C16 . 121.6(3) yes
C14 . C15 . H3 . 117.2(4) no
C16 . C15 . H3 . 121.2(4) no
C8 . C16 . C15 . 118.3(3) yes
C8 . C16 . C17 . 119.6(3) yes
C15 . C16 . C17 . 122.2(3) yes
C16 . C17 . C18 . 109.8(3) yes
C16 . C17 . C19 . 114.0(3) yes
C18 . C17 . C19 . 109.9(4) yes
C16 . C17 . H10 . 113.8(4) no
C18 . C17 . H10 . 96.4(4) no
C19 . C17 . H10 . 111.6(4) no
C17 . C18 . H4 . 98.7(5) no
C17 . C18 . H5 . 110.1(5) no
H4 . C18 . H5 . 115.6(6) no
C17 . C18 . H6 . 101.5(5) no
H4 . C18 . H6 . 109.8(5) no
H5 . C18 . H6 . 118.4(6) no
C17 . C19 . H7 . 116.1(5) no
C17 . C19 . H8 . 116.2(5) no
H7 . C19 . H8 . 101.4(5) no
C17 . C19 . H9 . 112.6(5) no
H7 . C19 . H9 . 104.6(6) no
H8 . C19 . H9 . 104.5(5) no
C14 . C20 . H1 . 107.4(2) no

loop_
_geom_bond_atom_site_label_1
_geom_bond_site_symmetry_1
_geom_bond_atom_site_label_2
_geom_bond_site_symmetry_2
_geom_bond_distance
_geom_bond_publ_flag
O1 . C2 . 1.347(5) yes
O1 . H21 . 1.232(6) no
N1 . C7 . 1.275(4) yes
N1 . C8 . 1.428(4) yes
C1 . C2 . 1.389(6) yes
C1 . C6 . 1.414(5) yes
C1 . C7 . 1.460(5) yes
C2 . C3 . 1.401(6) yes
C3 . C4 . 1.371(7) yes
C3 . H23 . 1.24(1) no
C4 . C5 . 1.376(8) yes
C4 . H20 . 1.09(1) no
C5 . C6 . 1.395(7) yes
C5 . H19 . 1.07(1) no
C6 . H18 . 1.262(9) no
C7 . H11 . 1.145(6) no
C8 . C9 . 1.398(4) yes
C8 . C16 . 1.400(4) yes
C9 . C10 . 1.516(5) yes
C9 . C13 . 1.386(4) yes
C10 . C11 . 1.527(6) yes
C10 . C12 . 1.518(6) yes
C10 . H14 . 1.037(6) no
C11 . H12 . 1.083(8) no
C11 . H13 . 1.179(9) no
C11 . H22 . 0.762(5) no
C12 . H15 . 1.044(8) no
C12 . H16 . 1.015(8) no
C12 . H17 . 0.985(7) no
C13 . C14 . 1.384(5) yes
C13 . H2 . 1.10(1) no
C14 . C15 . 1.393(4) yes
C14 . C20 . 1.521(4) yes
C15 . C16 . 1.391(4) yes
C15 . H3 . 1.138(6) no
C16 . C17 . 1.530(5) yes
C17 . C18 . 1.542(6) yes
C17 . C19 . 1.514(5) yes
C17 . H10 . 1.108(6) no
C18 . H4 . 1.14(1) no
C18 . H5 . 1.045(9) no
C18 . H6 . 1.249(9) no
C19 . H7 . 0.98(1) no
C19 . H8 . 1.093(8) no
C19 . H9 . 0.995(8) no
C20 . H1 . 1.086(5) no

loop_
_geom_contact_atom_site_label_1
_geom_contact_site_symmetry_1
_geom_contact_atom_site_label_2
_geom_contact_site_symmetry_2
_geom_contact_distance
_geom_contact_publ_flag
O1 . N1 . 2.599(4) yes
O1 . C1 . 2.395(5) yes
O1 . C2 . 1.347(5) yes
O1 . C3 . 2.360(6) yes
O1 . C6 6_555 3.318(6) yes
O1 . C7 . 2.865(5) yes
O1 . C12 6_555 3.578(6) yes
O1 . H6 1_545 2.83(5) no
O1 . H7 6_554 3.17(8) no
O1 . H10 . 3.57(3) no
O1 . H11 6_555 3.22(2) no
O1 . H14 6_555 3.5(1) no
O1 . H16 6_555 3.0(2) no
O1 . H17 6_555 3.4(3) no
O1 . H18 6_555 2.6(1) no
O1 . H21 . 1.232(6) no
O1 . H23 . 2.62(2) no
N1 . C1 . 2.390(4) yes
N1 . C2 . 2.851(5) yes
N1 . C7 . 1.275(4) yes
N1 . C8 . 1.428(4) yes
N1 . C9 . 2.440(4) yes
N1 . C10 . 2.917(5) yes
N1 . C16 . 2.432(4) yes
N1 . C17 . 2.842(5) yes
N1 . C18 . 3.423(6) yes
N1 . H5 . 2.95(2) no
N1 . H10 . 2.44(2) no
N1 . H11 . 2.04(2) no
N1 . H14 . 2.37(4) no
N1 . H17 6_555 2.9(2) no
N1 . H21 . 1.463(8) no
C1 . C2 . 1.389(6) yes
C1 . C3 . 2.409(7) yes
C1 . C4 . 2.761(6) yes
C1 . C5 . 2.417(6) yes
C1 . C6 . 1.414(5) yes
C1 . C7 . 1.460(5) yes
C1 . H10 6_554 3.57(9) no
C1 . H11 . 2.30(2) no
C1 . H14 . 3.28(7) no
C1 . H18 . 2.28(3) no
C1 . H19 . 3.36(9) no
C1 . H20 7_556 3.25(3) no
C1 . H21 . 2.36(5) no
C1 . H23 . 3.52(4) no
C2 . C3 . 1.401(6) yes
C2 . C4 . 2.396(7) yes
C2 . C5 . 2.790(7) yes
C2 . C6 . 2.434(7) yes
C2 . C7 . 2.483(6) yes
C2 . H7 6_554 3.4(2) no
C2 . H11 . 3.54(4) no
C2 . H18 . 3.55(4) no
C2 . H18 6_555 2.94(4) no
C2 . H20 . 3.43(7) no
C2 . H21 . 2.02(2) no
C2 . H23 . 2.27(2) no
C3 . C4 . 1.371(7) yes
C3 . C5 . 2.401(9) yes
C3 . C6 . 2.795(8) yes
C3 . H18 6_555 2.95(3) no
C3 . H19 . 3.37(8) no
C3 . H20 . 2.22(4) no
C3 . H21 . 3.34(5) no
C3 . H23 . 1.24(1) no
C4 . C5 . 1.376(8) yes
C4 . C6 . 2.399(8) yes
C4 . H18 . 3.58(5) no
C4 . H19 . 2.14(3) no
C4 . H19 4_546 3.16(3) no
C4 . H20 . 1.09(1) no
C4 . H20 4_546 3.48(1) no
C4 . H23 . 2.29(4) no
C4 . H23 7_556 3.56(4) no
C5 . C6 . 1.395(7) yes
C5 . H4 7_546 3.4(2) no
C5 . H18 . 2.35(3) no
C5 . H19 . 1.07(1) no
C5 . H20 . 2.02(2) no
C5 . H20 4_546 3.16(2) no
C5 . H23 . 3.54(5) no
C5 . H23 7_556 2.77(5) no
C6 . C7 . 2.468(5) yes
C6 . H11 . 2.78(2) no
C6 . H18 . 1.262(9) no
C6 . H19 . 2.11(3) no
C6 . H20 . 3.31(4) no
C6 . H20 7_556 3.33(4) no
C6 . H23 7_556 3.03(3) no
C7 . C8 . 2.343(4) yes
C7 . C9 . 3.101(4) yes
C7 . C10 . 3.238(5) yes
C7 . C16 . 3.348(5) yes
C7 . H5 . 2.91(2) no
C7 . H10 . 3.19(3) no
C7 . H11 . 1.145(6) no
C7 . H14 . 2.45(5) no
C7 . H18 . 2.68(6) no
C7 . H20 7_556 3.58(5) no
C7 . H21 . 2.14(2) no
C8 . C9 . 1.398(4) yes
C8 . C10 . 2.557(5) yes
C8 . C11 . 3.522(6) yes
C8 . C13 . 2.383(4) yes
C8 . C14 . 2.784(4) yes
C8 . C15 . 2.395(5) yes
C8 . C16 . 1.400(4) yes
C8 . C17 . 2.532(5) yes
C8 . C18 . 3.290(5) yes
C8 . H2 . 3.4(1) no
C8 . H3 . 3.44(5) no
C8 . H5 . 3.02(4) no
C8 . H8 6_564 2.99(3) no
C8 . H10 . 2.71(7) no
C8 . H11 . 2.48(5) no
C8 . H12 6_555 3.6(1) no
C8 . H14 . 2.54(1) no
C8 . H17 6_555 2.88(8) no
C8 . H21 . 2.68(2) no
C9 . C10 . 1.516(5) yes
C9 . C11 . 2.505(6) yes
C9 . C12 . 2.510(6) yes
C9 . C13 . 1.386(4) yes
C9 . C14 . 2.431(5) yes
C9 . C15 . 2.790(5) yes
C9 . C16 . 2.441(5) yes
C9 . H2 . 2.17(3) no
C9 . H8 6_564 2.9(1) no
C9 . H11 . 3.05(2) no
C9 . H12 . 3.48(4) no
C9 . H13 . 2.45(3) no
C9 . H14 . 2.04(2) no
C9 . H15 . 2.78(6) no
C9 . H16 . 2.78(3) no
C9 . H17 . 3.31(2) no
C9 . H17 6_555 3.15(2) no
C9 . H21 . 3.55(8) no
C9 . H22 . 2.79(2) no
C10 . C11 . 1.527(6) yes
C10 . C12 . 1.518(6) yes
C10 . C13 . 2.509(5) yes
C10 . H2 . 2.74(2) no
C10 . H11 . 3.31(4) no
C10 . H12 . 2.21(2) no
C10 . H13 . 1.93(1) no
C10 . H14 . 1.037(6) no
C10 . H15 . 2.10(4) no
C10 . H16 . 2.15(2) no
C10 . H17 . 1.99(1) no
C10 . H17 6_555 3.53(1) no
C10 . H22 . 2.08(2) no
C11 . C12 . 2.500(7) yes
C11 . C13 . 3.114(6) yes
C11 . H2 . 3.14(2) no
C11 . H2 2_556 3.52(2) no
C11 . H9 6_554 2.9(2) no
C11 . H12 . 1.083(8) no
C11 . H12 2_556 3.578(8) no
C11 . H13 . 1.179(9) no
C11 . H13 2_556 2.820(9) no
C11 . H14 . 2.13(1) no
C11 . H15 . 2.67(2) no
C11 . H15 2_556 3.24(2) no
C11 . H16 . 3.42(6) no
C11 . H17 . 2.58(4) no
C11 . H17 6_555 3.22(4) no
C11 . H22 . 0.762(5) no
C12 . C13 . 3.027(6) yes
C12 . H1 6_564 3.6(2) no
C12 . H2 . 2.80(6) no
C12 . H3 6_564 3.15(5) no
C12 . H12 . 2.71(2) no
C12 . H13 . 2.50(5) no
C12 . H13 2_556 3.52(5) no
C12 . H14 . 2.09(4) no
C12 . H15 . 1.044(8) no
C12 . H16 . 1.015(8) no
C12 . H17 . 0.985(7) no
C12 . H21 6_554 3.0(2) no
C12 . H22 . 3.23(4) no
C12 . H22 6_554 3.17(4) no
C13 . C14 . 1.384(5) yes
C13 . C14 5_556 3.050(4) yes
C13 . C15 . 2.383(5) yes
C13 . C16 . 2.776(5) yes
C13 . C20 . 2.515(5) yes
C13 . H1 . 3.38(5) no
C13 . H1 5_556 2.90(5) no
C13 . H2 . 1.10(1) no
C13 . H2 5_556 3.53(1) no
C13 . H3 . 3.40(4) no
C13 . H3 6_564 3.22(4) no
C13 . H8 6_564 3.0(2) no
C13 . H13 . 2.49(2) no
C13 . H14 . 3.30(4) no
C13 . H15 . 2.80(2) no
C13 . H16 . 3.31(9) no
C13 . H22 . 3.41(2) no
C14 . C15 . 1.393(4) yes
C14 . C16 . 2.430(4) yes
C14 . C20 . 1.521(4) yes
C14 . H1 . 2.12(2) no
C14 . H1 5_556 2.18(2) no
C14 . H2 . 2.11(2) no
C14 . H2 5_556 2.85(2) no
C14 . H3 . 2.16(3) no
C14 . H8 6_564 3.2(2) no
C14 . H9 6_564 3.5(1) no
C14 . H12 6_555 3.59(3) no
C15 . C16 . 1.391(4) yes
C15 . C17 . 2.557(5) yes
C15 . C18 . 3.395(5) yes
C15 . C19 . 2.967(6) yes
C15 . C20 . 2.549(3) yes
C15 . H1 . 2.59(1) no
C15 . H1 5_556 3.25(1) no
C15 . H2 . 3.36(8) no
C15 . H2 5_556 3.25(8) no
C15 . H3 . 1.138(6) no
C15 . H6 . 3.17(4) no
C15 . H8 . 2.97(7) no
C15 . H8 6_564 3.27(7) no
C15 . H9 . 2.96(5) no
C15 . H9 6_564 3.58(5) no
C15 . H10 . 3.47(7) no
C15 . H12 6_555 3.12(7) no
C15 . H16 6_565 3.36(8) no
C16 . C17 . 1.530(5) yes
C16 . C18 . 2.513(5) yes
C16 . C19 . 2.552(5) yes
C16 . H3 . 2.21(2) no
C16 . H4 . 3.40(9) no
C16 . H5 . 2.68(2) no
C16 . H6 . 2.81(3) no
C16 . H7 . 3.42(8) no
C16 . H7 6_564 3.59(8) no
C16 . H8 . 2.98(2) no
C16 . H8 6_564 3.21(2) no
C16 . H9 . 2.73(2) no
C16 . H10 . 2.22(4) no
C16 . H11 . 3.4(1) no
C16 . H12 6_555 3.1(1) no
C16 . H17 6_555 3.38(9) no
C16 . H21 . 3.49(2) no
C17 . C18 . 1.542(6) yes
C17 . C19 . 1.514(5) yes
C17 . H3 . 2.81(2) no
C17 . H4 . 2.05(2) no
C17 . H5 . 2.14(4) no
C17 . H6 . 2.17(2) no
C17 . H7 . 2.13(1) no
C17 . H8 . 2.22(3) no
C17 . H9 . 2.11(4) no
C17 . H10 . 1.108(6) no
C17 . H12 6_555 3.6(3) no
C17 . H21 . 3.55(2) no
C18 . C19 . 2.502(6) yes
C18 . H3 . 3.54(2) no
C18 . H4 . 1.14(1) no
C18 . H5 . 1.045(9) no
C18 . H6 . 1.249(9) no
C18 . H7 . 2.83(5) no
C18 . H7 6_564 3.27(5) no
C18 . H8 . 2.77(7) no
C18 . H9 . 3.38(9) no
C18 . H10 . 2.00(1) no
C18 . H11 . 3.57(2) no
C18 . H11 6_565 3.51(2) no
C18 . H19 7_556 3.4(3) no
C18 . H20 7_556 3.5(2) no
C18 . H23 1_565 3.28(7) no
C19 . H3 . 2.67(6) no
C19 . H4 . 2.58(4) no
C19 . H5 . 3.4(1) no
C19 . H6 . 2.60(4) no
C19 . H7 . 0.98(1) no
C19 . H8 . 1.093(8) no
C19 . H9 . 0.995(8) no
C19 . H10 . 2.18(3) no
C19 . H11 6_565 3.6(1) no
C19 . H12 6_555 3.4(3) no
C20 . H1 . 1.086(5) no
C20 . H1 5_556 1.086(5) no
C20 . H2 . 2.65(3) no
C20 . H2 5_556 2.65(3) no
C20 . H3 . 2.73(7) no
C20 . H3 5_556 2.73(7) no

loop_
_geom_torsion_atom_site_label_1
_geom_torsion_site_symmetry_1
_geom_torsion_atom_site_label_2
_geom_torsion_site_symmetry_2
_geom_torsion_atom_site_label_3
_geom_torsion_site_symmetry_3
_geom_torsion_atom_site_label_4
_geom_torsion_site_symmetry_4
_geom_torsion
_geom_torsion_publ_flag
C8 . N1 . C7 . C1 . -174.9(4) yes
C7 . N1 . C8 . C9 . 75.4(6) yes
C7 . N1 . C8 . C16 . -111.2(5) yes
C6 . C1 . C2 . O1 . -179.5(5) yes
C6 . C1 . C2 . C3 . -0.7(9) yes
C7 . C1 . C2 . O1 . -0.6(8) yes
C7 . C1 . C2 . C3 . 178.2(5) yes
C2 . C1 . C6 . C5 . -0.2(9) yes
C7 . C1 . C6 . C5 . -179.1(5) yes
C2 . C1 . C7 . N1 . 3.3(9) yes
C6 . C1 . C7 . N1 . -177.8(5) yes
O1 . C2 . C3 . C4 . 179.9(6) yes
C1 . C2 . C3 . C4 . 1.1(1) yes
C2 . C3 . C4 . C5 . -0.5(1) yes
C3 . C4 . C5 . C6 . -0.4(1) yes
C4 . C5 . C6 . C1 . 0.8(1) yes
N1 . C8 . C9 . C10 . -0.7(6) yes
N1 . C8 . C9 . C13 . 175.6(4) yes
C16 . C8 . C9 . C10 . -173.8(4) yes
C16 . C8 . C9 . C13 . 2.4(7) yes
N1 . C8 . C16 . C15 . -176.1(4) yes
N1 . C8 . C16 . C17 . 4.6(6) yes
C9 . C8 . C16 . C15 . -2.9(7) yes
C9 . C8 . C16 . C17 . 177.8(4) yes
C8 . C9 . C10 . C11 . 108.6(6) yes
C8 . C9 . C10 . C12 . -127.9(5) yes
C13 . C9 . C10 . C11 . -67.5(7) yes
C13 . C9 . C10 . C12 . 56.0(7) yes
C8 . C9 . C13 . C14 . -0.1(7) yes
C10 . C9 . C13 . C14 . 176.2(4) yes
C9 . C13 . C14 . C15 . -1.6(7) yes
C9 . C13 . C14 . C20 . -179.4(4) yes
C13 . C14 . C15 . C16 . 1.2(7) yes
C20 . C14 . C15 . C16 . 178.8(3) yes
C14 . C15 . C16 . C8 . 1.0(6) yes
C14 . C15 . C16 . C17 . -179.6(4) yes
C8 . C16 . C17 . C18 . 85.4(6) yes
C8 . C16 . C17 . C19 . -150.8(5) yes
C15 . C16 . C17 . C18 . -93.9(6) yes
C15 . C16 . C17 . C19 . 29.9(7) yes

loop_
_cod_related_entry_id
_cod_related_entry_database
_cod_related_entry_code
1 ChemSpider 21188989
